data_1516024
loop_
_publ_author_name
'Huang, Yu-Jie'
'Lu, Hui'
'Yu, Xue-Li'
'Zhang, Shu-Wei'
'Wang, Wen-Qiong'
'Fen, Lin-Yin'
'Xuan, Li-Jiang'

_publ_section_title
;
 Dammarane-Type Triterpenoids from Gentianella azurea.
;
_journal_issue 5
_journal_name_full 'Journal of natural products'
_journal_page_first 1201
_journal_paper_doi 10.1021/np500077z
_journal_volume 77
_journal_year 2014
_chemical_absolute_configuration ad
_chemical_formula_sum 'C36 H58 O10'
_chemical_formula_weight 650.82
_chemical_name_systematic
; 
 ? 
;
_space_group_crystal_system monoclinic
_space_group_IT_number 4
_space_group_name_Hall 'P 2yb'
_space_group_name_H-M_alt 'P 1 21 1'
_symmetry_space_group_name_Hall 'P 2yb'
_symmetry_space_group_name_H-M 'P 1 21 1'
_atom_sites_solution_hydrogens geom
_audit_creation_method SHELXL-2013
_cell_angle_alpha 90
_cell_angle_beta 116.9640(10)
_cell_angle_gamma 90
_cell_formula_units_Z 2
_cell_length_a 15.2138(3)
_cell_length_b 8.0132(2)
_cell_length_c 16.3249(3)
_cell_measurement_reflns_used 9904
_cell_measurement_temperature 140(2)
_cell_measurement_theta_max 69.15
_cell_measurement_theta_min 3.04
_cell_volume 1773.84(7)
_computing_cell_refinement 'Bruker SAINT'
_computing_data_collection 'Bruker APEX2'
_computing_data_reduction 'Bruker SAINT'
_computing_molecular_graphics 'Bruker SHELXTL'
_computing_publication_material 'Bruker SHELXTL'
_computing_structure_refinement 'SHELXL-2013 (Sheldrick, 2013)'
_computing_structure_solution 'SHELXS-97 (Sheldrick, 2008)'
_diffrn_ambient_temperature 140(2)
_diffrn_measured_fraction_theta_full 0.982
_diffrn_measured_fraction_theta_max 0.965
_diffrn_measurement_device_type 'Bruker APEX-II CCD'
_diffrn_measurement_method '\f and \w scans'
_diffrn_radiation_type CuK\a
_diffrn_radiation_wavelength 1.54178
_diffrn_reflns_av_R_equivalents 0.0245
_diffrn_reflns_av_unetI/netI 0.0287
_diffrn_reflns_Laue_measured_fraction_full 0.982
_diffrn_reflns_Laue_measured_fraction_max 0.965
_diffrn_reflns_limit_h_max 18
_diffrn_reflns_limit_h_min -18
_diffrn_reflns_limit_k_max 9
_diffrn_reflns_limit_k_min -7
_diffrn_reflns_limit_l_max 19
_diffrn_reflns_limit_l_min -19
_diffrn_reflns_number 13834
_diffrn_reflns_point_group_measured_fraction_full 0.825
_diffrn_reflns_point_group_measured_fraction_max 0.806
_diffrn_reflns_theta_full 67.679
_diffrn_reflns_theta_max 69.676
_diffrn_reflns_theta_min 3.037
_exptl_absorpt_coefficient_mu 0.712
_exptl_absorpt_correction_T_max 0.7456
_exptl_absorpt_correction_T_min 0.6335
_exptl_absorpt_correction_type multi-scan
_exptl_absorpt_process_details sadabs
_exptl_crystal_colour colourless
_exptl_crystal_density_diffrn 1.219
_exptl_crystal_description prism
_exptl_crystal_F_000 708
_exptl_crystal_size_max 0.250
_exptl_crystal_size_mid 0.080
_exptl_crystal_size_min 0.060
_refine_diff_density_max 0.382
_refine_diff_density_min -0.245
_refine_diff_density_rms 0.047
_refine_ls_abs_structure_details
; 
 Flack x determined using 1852 quotients [(I+)-(I-)]/[(I+)+(I-)] 
 (Parsons and Flack (2004), Acta Cryst. A60, s61). 
;
_refine_ls_abs_structure_Flack 0.05(6)
_refine_ls_extinction_method none
_refine_ls_goodness_of_fit_ref 1.028
_refine_ls_hydrogen_treatment constr
_refine_ls_matrix_type full
_refine_ls_number_parameters 427
_refine_ls_number_reflns 5381
_refine_ls_number_restraints 1
_refine_ls_restrained_S_all 1.028
_refine_ls_R_factor_all 0.0370
_refine_ls_R_factor_gt 0.0364
_refine_ls_shift/su_max 0.004
_refine_ls_shift/su_mean 0.000
_refine_ls_structure_factor_coef Fsqd
_refine_ls_weighting_details 'w=1/[\s^2^(Fo^2^)+(0.0780P)^2^+0.2099P] where P=(Fo^2^+2Fc^2^)/3'
_refine_ls_weighting_scheme calc
_refine_ls_wR_factor_gt 0.1031
_refine_ls_wR_factor_ref 0.1038
_reflns_Friedel_coverage 0.551
_reflns_Friedel_fraction_full 0.642
_reflns_Friedel_fraction_max 0.620
_reflns_number_gt 5269
_reflns_number_total 5381
_reflns_threshold_expression 'I > 2\s(I)'
_cod_data_source_file np500077z_si_002.cif
_cod_data_source_block cu_dm13407_0m
_cod_depositor_comments 'Adding full bibliography for 1516020--1516024.cif.'
_cod_database_code 1516024
_shelx_space_group_comment
; 
The symmetry employed for this shelxl refinement is uniquely defined 
by the following loop, which should always be used as a source of 
symmetry information in preference to the above space-group names. 
They are only intended as comments. 
;
_shelx_estimated_absorpt_t_min 0.842
_shelx_estimated_absorpt_t_max 0.959
_shelxl_version_number 2013-4

loop_
_space_group_symop_operation_xyz
'x, y, z'
'-x, y+1/2, -z'

loop_
_atom_site_label
_atom_site_type_symbol
_atom_site_fract_x
_atom_site_fract_y
_atom_site_fract_z
_atom_site_U_iso_or_equiv
_atom_site_adp_type
_atom_site_occupancy
_atom_site_site_symmetry_order
_atom_site_calc_flag
_atom_site_refinement_flags_posn
_atom_site_refinement_flags_adp
O1 O 0.25785(10) 0.3392(2) 0.86854(10) 0.0265(3) Uani 1 1 d . .
O2 O 0.07313(12) 0.1658(2) 0.81044(12) 0.0326(4) Uani 1 1 d . .
H2 H 0.1089 0.0810 0.8312 0.049 Uiso 1 1 calc R U
O3 O -0.02281(11) 0.2755(2) 0.92123(10) 0.0267(3) Uani 1 1 d . .
H3 H -0.0588 0.2036 0.8835 0.040 Uiso 1 1 calc R U
O4 O -0.04660(11) 0.6294(2) 0.90795(10) 0.0263(3) Uani 1 1 d . .
H4 H -0.0401 0.6866 0.9535 0.039 Uiso 1 1 calc R U
O5 O 0.19434(10) 0.5600(2) 0.91233(10) 0.0252(3) Uani 1 1 d . .
O6 O 0.19016(13) 0.9143(2) 0.91051(14) 0.0374(4) Uani 1 1 d . .
H6 H 0.2392 0.8627 0.9125 0.056 Uiso 1 1 calc R U
O7 O 0.33742(16) 0.0310(3) 0.86915(16) 0.0493(5) Uani 1 1 d . .
H7 H 0.2993 0.0864 0.8832 0.074 Uiso 1 1 calc R U
O8 O 0.89866(11) 0.7274(2) 0.72768(11) 0.0294(4) Uani 1 1 d . .
H8 H 0.9039 0.7196 0.7810 0.044 Uiso 1 1 calc R U
O9 O 0.86817(12) 1.0044(2) 0.82303(11) 0.0331(4) Uani 1 1 d . .
O10 O 0.83366(12) 1.1489(2) 0.69551(12) 0.0327(4) Uani 1 1 d . .
C1 C 0.45746(17) 0.6114(3) 0.86022(18) 0.0331(6) Uani 1 1 d . .
H1A H 0.5084 0.6816 0.9082 0.040 Uiso 1 1 calc R U
H1B H 0.4152 0.6855 0.8088 0.040 Uiso 1 1 calc R U
C2 C 0.39409(17) 0.5296(4) 0.90005(17) 0.0348(6) Uani 1 1 d . .
H2A H 0.4366 0.4612 0.9541 0.042 Uiso 1 1 calc R U
H2B H 0.3627 0.6173 0.9207 0.042 Uiso 1 1 calc R U
C3 C 0.31473(15) 0.4198(3) 0.82876(15) 0.0255(5) Uani 1 1 d . .
H3A H 0.2693 0.4925 0.7771 0.031 Uiso 1 1 calc R U
C4 C 0.35488(15) 0.2824(3) 0.78861(14) 0.0246(5) Uani 1 1 d . .
C5 C 0.42664(15) 0.3657(3) 0.75625(13) 0.0221(4) Uani 1 1 d . .
H5 H 0.3835 0.4402 0.7044 0.027 Uiso 1 1 calc R U
C6 C 0.47090(17) 0.2425(3) 0.71308(16) 0.0293(5) Uani 1 1 d . .
H6A H 0.5239 0.1771 0.7621 0.035 Uiso 1 1 calc R U
H6B H 0.4193 0.1638 0.6725 0.035 Uiso 1 1 calc R U
C7 C 0.51291(18) 0.3372(3) 0.65723(15) 0.0298(5) Uani 1 1 d . .
H7A H 0.4582 0.3944 0.6054 0.036 Uiso 1 1 calc R U
H7B H 0.5422 0.2558 0.6310 0.036 Uiso 1 1 calc R U
C8 C 0.59168(15) 0.4672(3) 0.71331(14) 0.0232(5) Uani 1 1 d . .
C9 C 0.55170(15) 0.5792(3) 0.76766(14) 0.0234(5) Uani 1 1 d . .
H9 H 0.4936 0.6381 0.7188 0.028 Uiso 1 1 calc R U
C10 C 0.50843(14) 0.4837(3) 0.82517(14) 0.0245(5) Uani 1 1 d . .
C11 C 0.62483(19) 0.7206(4) 0.81957(18) 0.0385(6) Uani 1 1 d . .
H11A H 0.5955 0.7925 0.8500 0.046 Uiso 1 1 calc R U
H11B H 0.6859 0.6711 0.8680 0.046 Uiso 1 1 calc R U
C12 C 0.6514(2) 0.8288(4) 0.7562(2) 0.0393(6) Uani 1 1 d . .
H12A H 0.5922 0.8896 0.7120 0.047 Uiso 1 1 calc R U
H12B H 0.7021 0.9118 0.7932 0.047 Uiso 1 1 calc R U
C13 C 0.69063(15) 0.7167(3) 0.70429(14) 0.0244(5) Uani 1 1 d . .
H13 H 0.7487 0.6554 0.7517 0.029 Uiso 1 1 calc R U
C14 C 0.61339(15) 0.5835(3) 0.64730(13) 0.0232(5) Uani 1 1 d . .
C15 C 0.66541(18) 0.5028(3) 0.59487(16) 0.0313(5) Uani 1 1 d . .
H15A H 0.7179 0.4252 0.6351 0.038 Uiso 1 1 calc R U
H15B H 0.6177 0.4411 0.5402 0.038 Uiso 1 1 calc R U
C16 C 0.70928(16) 0.6511(3) 0.56649(14) 0.0275(5) Uani 1 1 d . .
H16A H 0.6639 0.6874 0.5033 0.033 Uiso 1 1 calc R U
H16B H 0.7732 0.6198 0.5685 0.033 Uiso 1 1 calc R U
C17 C 0.72404(15) 0.7938(3) 0.63634(15) 0.0256(5) Uani 1 1 d . .
H17 H 0.6792 0.8887 0.6033 0.031 Uiso 1 1 calc R U
C18 C 0.68636(17) 0.3718(4) 0.77791(16) 0.0341(6) Uani 1 1 d . .
H18A H 0.6694 0.2819 0.8089 0.051 Uiso 1 1 calc R U
H18B H 0.7325 0.4489 0.8239 0.051 Uiso 1 1 calc R U
H18C H 0.7171 0.3243 0.7419 0.051 Uiso 1 1 calc R U
C19 C 0.58868(16) 0.3939(4) 0.90978(14) 0.0382(6) Uani 1 1 d . .
H19A H 0.6504 0.4572 0.9328 0.057 Uiso 1 1 calc R U
H19B H 0.5991 0.2815 0.8922 0.057 Uiso 1 1 calc R U
H19C H 0.5674 0.3861 0.9580 0.057 Uiso 1 1 calc R U
C20 C 0.83245(15) 0.8561(3) 0.68022(15) 0.0253(5) Uani 1 1 d . .
C21 C 0.84653(15) 1.0066(3) 0.74194(16) 0.0272(5) Uani 1 1 d . .
C22 C 0.85942(17) 0.9350(3) 0.60935(17) 0.0316(5) Uani 1 1 d . .
H22A H 0.9315 0.9308 0.6304 0.038 Uiso 1 1 calc R U
H22B H 0.8255 0.8777 0.5493 0.038 Uiso 1 1 calc R U
C23 C 0.82391(17) 1.1141(4) 0.60282(17) 0.0329(5) Uani 1 1 d . .
H23 H 0.7532 1.1223 0.5561 0.040 Uiso 1 1 calc R U
C24 C 0.88388(19) 1.2399(4) 0.58260(19) 0.0409(6) Uani 1 1 d . .
H24 H 0.9448 1.2726 0.6322 0.049 Uiso 1 1 calc R U
C25 C 0.8597(3) 1.3097(4) 0.5020(2) 0.0535(8) Uani 1 1 d . .
C26 C 0.9285(3) 1.4308(6) 0.4889(3) 0.0827(14) Uani 1 1 d . .
H26A H 0.9885 1.4443 0.5471 0.124 Uiso 1 1 calc R U
H26B H 0.8957 1.5391 0.4691 0.124 Uiso 1 1 calc R U
H26C H 0.9459 1.3876 0.4420 0.124 Uiso 1 1 calc R U
C27 C 0.7635(4) 1.2784(8) 0.4182(3) 0.103(2) Uani 1 1 d . .
H27A H 0.7285 1.1867 0.4305 0.155 Uiso 1 1 calc R U
H27B H 0.7764 1.2485 0.3664 0.155 Uiso 1 1 calc R U
H27C H 0.7230 1.3795 0.4030 0.155 Uiso 1 1 calc R U
C28 C 0.40493(19) 0.1407(4) 0.85841(19) 0.0366(6) Uani 1 1 d . .
H28A H 0.4468 0.0751 0.8383 0.044 Uiso 1 1 calc R U
H28B H 0.4486 0.1906 0.9189 0.044 Uiso 1 1 calc R U
C29 C 0.26617(19) 0.2098(4) 0.70392(17) 0.0380(6) Uani 1 1 d . .
H29A H 0.2123 0.1865 0.7196 0.057 Uiso 1 1 calc R U
H29B H 0.2860 0.1062 0.6849 0.057 Uiso 1 1 calc R U
H29C H 0.2438 0.2907 0.6534 0.057 Uiso 1 1 calc R U
C30 C 0.51905(17) 0.6673(4) 0.57395(16) 0.0365(6) Uani 1 1 d . .
H30A H 0.5373 0.7592 0.5451 0.055 Uiso 1 1 calc R U
H30B H 0.4800 0.7109 0.6032 0.055 Uiso 1 1 calc R U
H30C H 0.4800 0.5850 0.5271 0.055 Uiso 1 1 calc R U
C1' C 0.17038(15) 0.4186(3) 0.85403(14) 0.0236(4) Uani 1 1 d . .
H1' H 0.1335 0.4542 0.7884 0.028 Uiso 1 1 calc R U
C2' C 0.10862(15) 0.2963(3) 0.87713(14) 0.0241(5) Uani 1 1 d . .
H2' H 0.1504 0.2467 0.9390 0.029 Uiso 1 1 calc R U
C3' C 0.01926(14) 0.3804(3) 0.87817(14) 0.0221(4) Uani 1 1 d . .
H3' H -0.0311 0.4004 0.8133 0.027 Uiso 1 1 calc R U
C4' C 0.04415(14) 0.5457(3) 0.92859(14) 0.0220(4) Uani 1 1 d . .
H4' H 0.0810 0.5253 0.9963 0.026 Uiso 1 1 calc R U
C5' C 0.10749(14) 0.6512(3) 0.89753(15) 0.0238(4) Uani 1 1 d . .
H5' H 0.0688 0.6760 0.8305 0.029 Uiso 1 1 calc R U
C6' C 0.14169(17) 0.8134(3) 0.94960(18) 0.0326(5) Uani 1 1 d . .
H6'1 H 0.0842 0.8745 0.9477 0.039 Uiso 1 1 calc R U
H6'2 H 0.1875 0.7897 1.0147 0.039 Uiso 1 1 calc R U

loop_
_atom_site_aniso_label
_atom_site_aniso_U_11
_atom_site_aniso_U_22
_atom_site_aniso_U_33
_atom_site_aniso_U_23
_atom_site_aniso_U_13
_atom_site_aniso_U_12
O1 0.0240(7) 0.0276(9) 0.0358(7) 0.0039(7) 0.0205(6) 0.0036(6)
O2 0.0322(8) 0.0236(10) 0.0451(9) -0.0085(7) 0.0202(7) -0.0008(7)
O3 0.0308(8) 0.0242(9) 0.0333(7) -0.0021(7) 0.0217(6) -0.0072(6)
O4 0.0251(7) 0.0248(9) 0.0343(8) -0.0030(7) 0.0181(6) 0.0015(6)
O5 0.0206(7) 0.0241(9) 0.0338(7) -0.0018(7) 0.0150(6) -0.0006(6)
O6 0.0316(8) 0.0251(11) 0.0608(11) 0.0043(9) 0.0256(8) -0.0011(7)
O7 0.0624(12) 0.0324(12) 0.0815(14) 0.0193(11) 0.0574(11) 0.0097(10)
O8 0.0257(7) 0.0313(10) 0.0346(8) 0.0035(7) 0.0168(6) 0.0064(7)
O9 0.0351(8) 0.0336(10) 0.0364(9) -0.0047(7) 0.0214(7) -0.0088(7)
O10 0.0381(8) 0.0250(9) 0.0425(9) 0.0022(8) 0.0247(7) -0.0006(7)
C1 0.0328(11) 0.0345(15) 0.0448(12) -0.0188(11) 0.0287(10) -0.0126(10)
C2 0.0344(12) 0.0415(16) 0.0421(12) -0.0163(12) 0.0292(10) -0.0110(11)
C3 0.0249(10) 0.0260(13) 0.0320(10) 0.0015(9) 0.0186(9) -0.0009(9)
C4 0.0275(10) 0.0248(12) 0.0272(9) 0.0004(9) 0.0174(8) -0.0006(9)
C5 0.0259(9) 0.0214(12) 0.0230(9) -0.0001(8) 0.0146(8) -0.0008(9)
C6 0.0399(12) 0.0250(14) 0.0358(11) -0.0042(10) 0.0283(10) -0.0049(10)
C7 0.0430(12) 0.0268(14) 0.0313(10) -0.0082(10) 0.0270(10) -0.0086(10)
C8 0.0258(10) 0.0254(13) 0.0238(9) -0.0003(8) 0.0160(8) 0.0007(9)
C9 0.0237(9) 0.0242(13) 0.0268(9) -0.0041(8) 0.0154(8) -0.0022(8)
C10 0.0211(9) 0.0328(14) 0.0237(9) -0.0043(9) 0.0139(8) -0.0020(9)
C11 0.0396(12) 0.0464(17) 0.0449(12) -0.0251(12) 0.0325(11) -0.0211(12)
C12 0.0425(13) 0.0314(16) 0.0616(15) -0.0188(13) 0.0391(12) -0.0134(11)
C13 0.0236(9) 0.0247(12) 0.0302(10) -0.0037(9) 0.0167(8) -0.0038(9)
C14 0.0248(10) 0.0236(13) 0.0230(9) -0.0001(9) 0.0125(8) -0.0022(9)
C15 0.0440(12) 0.0292(14) 0.0316(11) -0.0069(10) 0.0268(10) -0.0079(11)
C16 0.0315(11) 0.0302(14) 0.0254(9) 0.0012(9) 0.0169(8) -0.0022(10)
C17 0.0248(10) 0.0250(13) 0.0309(10) 0.0017(9) 0.0161(8) 0.0004(9)
C18 0.0347(11) 0.0399(16) 0.0398(11) 0.0145(11) 0.0276(10) 0.0120(11)
C19 0.0250(10) 0.069(2) 0.0232(10) 0.0048(12) 0.0133(8) -0.0002(12)
C20 0.0242(10) 0.0244(12) 0.0325(10) 0.0012(9) 0.0175(8) 0.0010(8)
C21 0.0223(9) 0.0282(13) 0.0369(11) -0.0001(10) 0.0183(9) -0.0028(9)
C22 0.0320(11) 0.0339(15) 0.0367(11) 0.0001(10) 0.0225(10) -0.0027(10)
C23 0.0327(11) 0.0337(15) 0.0367(12) 0.0052(11) 0.0196(10) -0.0005(10)
C24 0.0383(13) 0.0390(17) 0.0497(14) 0.0096(13) 0.0236(11) -0.0044(12)
C25 0.0621(18) 0.043(2) 0.0585(17) 0.0166(15) 0.0299(14) -0.0087(15)
C26 0.092(3) 0.075(3) 0.085(3) 0.031(2) 0.044(2) -0.025(2)
C27 0.109(3) 0.114(4) 0.055(2) 0.039(3) 0.010(2) -0.049(3)
C28 0.0420(13) 0.0346(15) 0.0488(13) 0.0131(12) 0.0341(11) 0.0099(11)
C29 0.0408(13) 0.0403(17) 0.0403(12) -0.0116(12) 0.0251(11) -0.0169(12)
C30 0.0267(11) 0.0477(17) 0.0334(11) 0.0150(11) 0.0121(9) -0.0033(10)
C1' 0.0222(9) 0.0232(12) 0.0277(9) -0.0004(9) 0.0134(8) 0.0006(9)
C2' 0.0236(10) 0.0215(12) 0.0304(10) -0.0010(9) 0.0151(8) -0.0011(8)
C3' 0.0236(9) 0.0206(12) 0.0269(9) 0.0003(8) 0.0157(8) -0.0027(8)
C4' 0.0212(9) 0.0219(12) 0.0271(9) -0.0016(9) 0.0146(8) -0.0009(8)
C5' 0.0218(9) 0.0214(12) 0.0319(10) 0.0006(9) 0.0154(8) -0.0001(8)
C6' 0.0316(11) 0.0245(14) 0.0475(13) -0.0042(11) 0.0229(10) -0.0067(9)

loop_
_atom_type_symbol
_atom_type_description
_atom_type_scat_dispersion_real
_atom_type_scat_dispersion_imag
_atom_type_scat_source
C C 0.0181 0.0091 'International Tables Vol C Tables 4.2.6.8 and 6.1.1.4'
H H 0.0000 0.0000 'International Tables Vol C Tables 4.2.6.8 and 6.1.1.4'
O O 0.0492 0.0322 'International Tables Vol C Tables 4.2.6.8 and 6.1.1.4'

loop_
_geom_angle_atom_site_label_1
_geom_angle_atom_site_label_2
_geom_angle_atom_site_label_3
_geom_angle
C1' O1 C3 116.03(17)
C2' O2 H2 109.5
C3' O3 H3 109.5
C4' O4 H4 109.5
C1' O5 C5' 110.98(16)
C6' O6 H6 109.5
C28 O7 H7 109.5
C20 O8 H8 109.5
C21 O10 C23 109.95(19)
C2 C1 C10 113.1(2)
C2 C1 H1A 109.0
C10 C1 H1A 109.0
C2 C1 H1B 109.0
C10 C1 H1B 109.0
H1A C1 H1B 107.8
C3 C2 C1 110.90(18)
C3 C2 H2A 109.5
C1 C2 H2A 109.5
C3 C2 H2B 109.5
C1 C2 H2B 109.5
H2A C2 H2B 108.0
O1 C3 C2 110.07(17)
O1 C3 C4 107.75(18)
C2 C3 C4 114.10(18)
O1 C3 H3A 108.3
C2 C3 H3A 108.3
C4 C3 H3A 108.3
C3 C4 C29 107.21(19)
C3 C4 C28 111.68(18)
C29 C4 C28 108.8(2)
C3 C4 C5 108.14(19)
C29 C4 C5 108.63(17)
C28 C4 C5 112.19(17)
C6 C5 C4 113.59(19)
C6 C5 C10 110.38(17)
C4 C5 C10 117.76(16)
C6 C5 H5 104.5
C4 C5 H5 104.5
C10 C5 H5 104.5
C7 C6 C5 110.1(2)
C7 C6 H6A 109.6
C5 C6 H6A 109.6
C7 C6 H6B 109.6
C5 C6 H6B 109.6
H6A C6 H6B 108.2
C6 C7 C8 113.86(18)
C6 C7 H7A 108.8
C8 C7 H7A 108.8
C6 C7 H7B 108.8
C8 C7 H7B 108.8
H7A C7 H7B 107.7
C7 C8 C18 107.7(2)
C7 C8 C9 109.12(16)
C18 C8 C9 112.19(17)
C7 C8 C14 110.08(17)
C18 C8 C14 109.91(16)
C9 C8 C14 107.79(18)
C11 C9 C8 111.29(17)
C11 C9 C10 115.03(17)
C8 C9 C10 115.81(19)
C11 C9 H9 104.4
C8 C9 H9 104.4
C10 C9 H9 104.4
C1 C10 C19 107.69(19)
C1 C10 C5 107.39(16)
C19 C10 C5 114.2(2)
C1 C10 C9 108.43(19)
C19 C10 C9 112.73(17)
C5 C10 C9 106.13(16)
C12 C11 C9 112.8(2)
C12 C11 H11A 109.0
C9 C11 H11A 109.0
C12 C11 H11B 109.0
C9 C11 H11B 109.0
H11A C11 H11B 107.8
C13 C12 C11 109.2(2)
C13 C12 H12A 109.8
C11 C12 H12A 109.8
C13 C12 H12B 109.8
C11 C12 H12B 109.8
H12A C12 H12B 108.3
C12 C13 C17 120.1(2)
C12 C13 C14 110.93(17)
C17 C13 C14 104.58(16)
C12 C13 H13 106.8
C17 C13 H13 106.8
C14 C13 H13 106.8
C30 C14 C15 106.35(19)
C30 C14 C13 110.6(2)
C15 C14 C13 100.45(16)
C30 C14 C8 112.31(17)
C15 C14 C8 116.88(19)
C13 C14 C8 109.62(16)
C16 C15 C14 104.21(19)
C16 C15 H15A 110.9
C14 C15 H15A 110.9
C16 C15 H15B 110.9
C14 C15 H15B 110.9
H15A C15 H15B 108.9
C15 C16 C17 106.59(16)
C15 C16 H16A 110.4
C17 C16 H16A 110.4
C15 C16 H16B 110.4
C17 C16 H16B 110.4
H16A C16 H16B 108.6
C13 C17 C20 115.10(17)
C13 C17 C16 104.33(18)
C20 C17 C16 110.12(17)
C13 C17 H17 109.0
C20 C17 H17 109.0
C16 C17 H17 109.0
C8 C18 H18A 109.5
C8 C18 H18B 109.5
H18A C18 H18B 109.5
C8 C18 H18C 109.5
H18A C18 H18C 109.5
H18B C18 H18C 109.5
C10 C19 H19A 109.5
C10 C19 H19B 109.5
H19A C19 H19B 109.5
C10 C19 H19C 109.5
H19A C19 H19C 109.5
H19B C19 H19C 109.5
O8 C20 C21 111.47(18)
O8 C20 C22 110.48(17)
C21 C20 C22 99.64(19)
O8 C20 C17 111.39(19)
C21 C20 C17 111.16(17)
C22 C20 C17 112.17(18)
O9 C21 O10 122.1(2)
O9 C21 C20 126.8(2)
O10 C21 C20 111.14(18)
C23 C22 C20 103.58(19)
C23 C22 H22A 111.0
C20 C22 H22A 111.0
C23 C22 H22B 111.0
C20 C22 H22B 111.0
H22A C22 H22B 109.0
O10 C23 C24 108.1(2)
O10 C23 C22 103.82(19)
C24 C23 C22 114.8(2)
O10 C23 H23 110.0
C24 C23 H23 110.0
C22 C23 H23 110.0
C25 C24 C23 125.8(3)
C25 C24 H24 117.1
C23 C24 H24 117.1
C24 C25 C27 123.6(3)
C24 C25 C26 121.0(3)
C27 C25 C26 115.4(3)
C25 C26 H26A 109.5
C25 C26 H26B 109.5
H26A C26 H26B 109.5
C25 C26 H26C 109.5
H26A C26 H26C 109.5
H26B C26 H26C 109.5
C25 C27 H27A 109.5
C25 C27 H27B 109.5
H27A C27 H27B 109.5
C25 C27 H27C 109.5
H27A C27 H27C 109.5
H27B C27 H27C 109.5
O7 C28 C4 113.8(2)
O7 C28 H28A 108.8
C4 C28 H28A 108.8
O7 C28 H28B 108.8
C4 C28 H28B 108.8
H28A C28 H28B 107.7
C4 C29 H29A 109.5
C4 C29 H29B 109.5
H29A C29 H29B 109.5
C4 C29 H29C 109.5
H29A C29 H29C 109.5
H29B C29 H29C 109.5
C14 C30 H30A 109.5
C14 C30 H30B 109.5
H30A C30 H30B 109.5
C14 C30 H30C 109.5
H30A C30 H30C 109.5
H30B C30 H30C 109.5
O1 C1' O5 108.39(16)
O1 C1' C2' 108.29(19)
O5 C1' C2' 110.43(16)
O1 C1' H1' 109.9
O5 C1' H1' 109.9
C2' C1' H1' 109.9
O2 C2' C1' 110.24(17)
O2 C2' C3' 107.55(17)
C1' C2' C3' 111.91(19)
O2 C2' H2' 109.0
C1' C2' H2' 109.0
C3' C2' H2' 109.0
O3 C3' C4' 107.84(16)
O3 C3' C2' 110.38(18)
C4' C3' C2' 112.83(17)
O3 C3' H3' 108.6
C4' C3' H3' 108.6
C2' C3' H3' 108.6
O4 C4' C3' 107.78(16)
O4 C4' C5' 110.36(18)
C3' C4' C5' 110.06(16)
O4 C4' H4' 109.5
C3' C4' H4' 109.5
C5' C4' H4' 109.5
O5 C5' C6' 106.75(17)
O5 C5' C4' 109.50(18)
C6' C5' C4' 113.38(17)
O5 C5' H5' 109.0
C6' C5' H5' 109.0
C4' C5' H5' 109.0
O6 C6' C5' 110.63(19)
O6 C6' H6'1 109.5
C5' C6' H6'1 109.5
O6 C6' H6'2 109.5
C5' C6' H6'2 109.5
H6'1 C6' H6'2 108.1

loop_
_geom_bond_atom_site_label_1
_geom_bond_atom_site_label_2
_geom_bond_distance
O1 C1' 1.395(2)
O1 C3 1.448(2)
O2 C2' 1.427(3)
O2 H2 0.8400
O3 C3' 1.421(2)
O3 H3 0.8400
O4 C4' 1.431(2)
O4 H4 0.8400
O5 C1' 1.417(3)
O5 C5' 1.431(3)
O6 C6' 1.425(3)
O6 H6 0.8400
O7 C28 1.422(3)
O7 H7 0.8400
O8 C20 1.404(3)
O8 H8 0.8400
O9 C21 1.211(3)
O10 C21 1.334(3)
O10 C23 1.478(3)
C1 C2 1.533(3)
C1 C10 1.542(3)
C1 H1A 0.9900
C1 H1B 0.9900
C2 C3 1.521(3)
C2 H2A 0.9900
C2 H2B 0.9900
C3 C4 1.542(3)
C3 H3A 1.0000
C4 C29 1.543(3)
C4 C28 1.543(3)
C4 C5 1.562(3)
C5 C6 1.535(3)
C5 C10 1.562(3)
C5 H5 1.0000
C6 C7 1.531(3)
C6 H6A 0.9900
C6 H6B 0.9900
C7 C8 1.537(3)
C7 H7A 0.9900
C7 H7B 0.9900
C8 C18 1.547(3)
C8 C9 1.566(3)
C8 C14 1.569(3)
C9 C11 1.544(3)
C9 C10 1.569(3)
C9 H9 1.0000
C10 C19 1.545(3)
C11 C12 1.537(4)
C11 H11A 0.9900
C11 H11B 0.9900
C12 C13 1.530(3)
C12 H12A 0.9900
C12 H12B 0.9900
C13 C17 1.543(3)
C13 C14 1.548(3)
C13 H13 1.0000
C14 C30 1.545(3)
C14 C15 1.546(3)
C15 C16 1.534(3)
C15 H15A 0.9900
C15 H15B 0.9900
C16 C17 1.557(3)
C16 H16A 0.9900
C16 H16B 0.9900
C17 C20 1.553(3)
C17 H17 1.0000
C18 H18A 0.9800
C18 H18B 0.9800
C18 H18C 0.9800
C19 H19A 0.9800
C19 H19B 0.9800
C19 H19C 0.9800
C20 C21 1.523(3)
C20 C22 1.529(3)
C22 C23 1.520(4)
C22 H22A 0.9900
C22 H22B 0.9900
C23 C24 1.494(4)
C23 H23 1.0000
C24 C25 1.319(4)
C24 H24 0.9500
C25 C27 1.504(5)
C25 C26 1.512(5)
C26 H26A 0.9800
C26 H26B 0.9800
C26 H26C 0.9800
C27 H27A 0.9800
C27 H27B 0.9800
C27 H27C 0.9800
C28 H28A 0.9900
C28 H28B 0.9900
C29 H29A 0.9800
C29 H29B 0.9800
C29 H29C 0.9800
C30 H30A 0.9800
C30 H30B 0.9800
C30 H30C 0.9800
C1' C2' 1.519(3)
C1' H1' 1.0000
C2' C3' 1.524(3)
C2' H2' 1.0000
C3' C4' 1.514(3)
C3' H3' 1.0000
C4' C5' 1.531(3)
C4' H4' 1.0000
C5' C6' 1.511(3)
C5' H5' 1.0000
C6' H6'1 0.9900
C6' H6'2 0.9900

loop_
_geom_hbond_atom_site_label_D
_geom_hbond_atom_site_label_H
_geom_hbond_atom_site_label_A
_geom_hbond_distance_DH
_geom_hbond_distance_HA
_geom_hbond_distance_DA
_geom_hbond_angle_DHA
_geom_hbond_site_symmetry_A
O2 H2 O6 0.84 1.88 2.695(3) 162.9 1_545
O3 H3 O9 0.84 1.94 2.762(2) 166.0 1_445
O4 H4 O3 0.84 1.96 2.755(2) 158.3 2_557
O6 H6 O7 0.84 2.35 2.779(2) 112.4 1_565
O7 H7 O1 0.84 2.10 2.749(3) 133.3 .
O7 H7 O6 0.84 2.35 2.779(2) 112.1 1_545
O8 H8 O4 0.84 1.99 2.784(2) 156.7 1_655
C2 H2B O5 0.99 2.54 3.144(3) 118.8 .
C5' H5' O8 1.00 2.40 3.188(3) 135.5 1_455

loop_
_geom_torsion_atom_site_label_1
_geom_torsion_atom_site_label_2
_geom_torsion_atom_site_label_3
_geom_torsion_atom_site_label_4
_geom_torsion
C10 C1 C2 C3 -58.5(3)
C1' O1 C3 C2 95.5(2)
C1' O1 C3 C4 -139.52(17)
C1 C2 C3 O1 178.1(2)
C1 C2 C3 C4 56.8(3)
O1 C3 C4 C29 69.8(2)
C2 C3 C4 C29 -167.7(2)
O1 C3 C4 C28 -49.3(2)
C2 C3 C4 C28 73.2(3)
O1 C3 C4 C5 -173.24(16)
C2 C3 C4 C5 -50.7(2)
C3 C4 C5 C6 -179.04(17)
C29 C4 C5 C6 -63.0(3)
C28 C4 C5 C6 57.4(2)
C3 C4 C5 C10 49.7(2)
C29 C4 C5 C10 165.8(2)
C28 C4 C5 C10 -73.9(3)
C4 C5 C6 C7 162.39(18)
C10 C5 C6 C7 -62.8(2)
C5 C6 C7 C8 57.5(3)
C6 C7 C8 C18 72.4(2)
C6 C7 C8 C9 -49.6(3)
C6 C7 C8 C14 -167.72(19)
C7 C8 C9 C11 -175.7(2)
C18 C8 C9 C11 64.9(3)
C14 C8 C9 C11 -56.2(2)
C7 C8 C9 C10 50.4(2)
C18 C8 C9 C10 -68.9(2)
C14 C8 C9 C10 169.93(16)
C2 C1 C10 C19 -69.7(3)
C2 C1 C10 C5 53.7(3)
C2 C1 C10 C9 168.00(19)
C6 C5 C10 C1 175.96(19)
C4 C5 C10 C1 -51.4(3)
C6 C5 C10 C19 -64.7(2)
C4 C5 C10 C19 68.0(2)
C6 C5 C10 C9 60.1(2)
C4 C5 C10 C9 -167.17(18)
C11 C9 C10 C1 57.2(2)
C8 C9 C10 C1 -170.66(17)
C11 C9 C10 C19 -61.9(3)
C8 C9 C10 C19 70.2(3)
C11 C9 C10 C5 172.3(2)
C8 C9 C10 C5 -55.6(2)
C8 C9 C11 C12 55.5(3)
C10 C9 C11 C12 -170.3(2)
C9 C11 C12 C13 -55.1(3)
C11 C12 C13 C17 -179.3(2)
C11 C12 C13 C14 58.4(3)
C12 C13 C14 C30 62.0(2)
C17 C13 C14 C30 -68.9(2)
C12 C13 C14 C15 174.1(2)
C17 C13 C14 C15 43.1(2)
C12 C13 C14 C8 -62.3(2)
C17 C13 C14 C8 166.77(17)
C7 C8 C14 C30 55.1(3)
C18 C8 C14 C30 173.7(2)
C9 C8 C14 C30 -63.8(2)
C7 C8 C14 C15 -68.2(2)
C18 C8 C14 C15 50.4(3)
C9 C8 C14 C15 172.91(17)
C7 C8 C14 C13 178.46(18)
C18 C8 C14 C13 -63.0(2)
C9 C8 C14 C13 59.5(2)
C30 C14 C15 C16 73.7(2)
C13 C14 C15 C16 -41.6(2)
C8 C14 C15 C16 -160.01(18)
C14 C15 C16 C17 25.0(2)
C12 C13 C17 C20 85.8(3)
C14 C13 C17 C20 -148.9(2)
C12 C13 C17 C16 -153.4(2)
C14 C13 C17 C16 -28.1(2)
C15 C16 C17 C13 1.9(2)
C15 C16 C17 C20 125.9(2)
C13 C17 C20 O8 57.1(2)
C16 C17 C20 O8 -60.4(2)
C13 C17 C20 C21 -67.9(3)
C16 C17 C20 C21 174.59(18)
C13 C17 C20 C22 -178.4(2)
C16 C17 C20 C22 64.0(3)
C23 O10 C21 O9 170.88(19)
C23 O10 C21 C20 -8.0(2)
O8 C20 C21 O9 -35.8(3)
C22 C20 C21 O9 -152.4(2)
C17 C20 C21 O9 89.2(3)
O8 C20 C21 O10 143.03(18)
C22 C20 C21 O10 26.4(2)
C17 C20 C21 O10 -92.0(2)
O8 C20 C22 C23 -150.61(19)
C21 C20 C22 C23 -33.2(2)
C17 C20 C22 C23 84.5(2)
C21 O10 C23 C24 -136.7(2)
C21 O10 C23 C22 -14.3(2)
C20 C22 C23 O10 30.2(2)
C20 C22 C23 C24 148.0(2)
O10 C23 C24 C25 -142.6(3)
C22 C23 C24 C25 102.1(4)
C23 C24 C25 C27 3.4(7)
C23 C24 C25 C26 -177.5(4)
C3 C4 C28 O7 75.9(3)
C29 C4 C28 O7 -42.3(3)
C5 C4 C28 O7 -162.6(2)
C3 O1 C1' O5 -75.2(2)
C3 O1 C1' C2' 164.99(17)
C5' O5 C1' O1 177.39(16)
C5' O5 C1' C2' -64.1(2)
O1 C1' C2' O2 -69.5(2)
O5 C1' C2' O2 171.93(16)
O1 C1' C2' C3' 170.81(16)
O5 C1' C2' C3' 52.3(2)
O2 C2' C3' O3 73.0(2)
C1' C2' C3' O3 -165.74(17)
O2 C2' C3' C4' -166.22(17)
C1' C2' C3' C4' -45.0(2)
O3 C3' C4' O4 -70.5(2)
C2' C3' C4' O4 167.32(17)
O3 C3' C4' C5' 169.10(16)
C2' C3' C4' C5' 46.9(2)
C1' O5 C5' C6' -170.17(17)
C1' O5 C5' C4' 66.7(2)
O4 C4' C5' O5 -175.63(16)
C3' C4' C5' O5 -56.8(2)
O4 C4' C5' C6' 65.3(2)
C3' C4' C5' C6' -175.88(18)
O5 C5' C6' O6 66.2(2)
C4' C5' C6' O6 -173.17(18)
